data_1568464
loop_
_publ_author_name
'Mang, Andr&#xe9;'
'Rotthowe, Nils'
'Beltako, Katawoura'
'Linseis, Michael'
'Pauly, Fabian'
'Winter, Rainer F.'

_publ_section_title
;
 Single-molecule conductance studies on quasi- and metallaaromatic
 dibenzoylmethane coordination compounds and their aromatic analogs.
;
_journal_issue 11
_journal_name_full Nanoscale
_journal_page_first 5305
_journal_page_last 5316
_journal_paper_doi 10.1039/d2nr05670d
_journal_volume 15
_journal_year 2023
_chemical_formula_moiety '2(C29 H15 B F10 O2 S2), C7 H16'
_chemical_formula_sum 'C65 H46 B2 F20 O4 S4'
_chemical_formula_weight 1420.88
_space_group_crystal_system monoclinic
_space_group_IT_number 14
_space_group_name_Hall '-P 2yn'
_space_group_name_H-M_alt 'P 1 21/n 1'
_atom_sites_solution_hydrogens geom
_atom_sites_solution_primary dual
_audit_creation_date 2021-12-03
_audit_creation_method
;
Olex2 1.5
(compiled 2021.11.18 svn.ra9532c28 for OlexSys, GUI svn.r6429)
;
_audit_update_record
;
2022-03-24 deposited with the CCDC.	2023-02-14 downloaded from the CCDC.
;
_cell_angle_alpha 90
_cell_angle_beta 95.172(5)
_cell_angle_gamma 90
_cell_formula_units_Z 4
_cell_length_a 8.7932(6)
_cell_length_b 21.5764(9)
_cell_length_c 32.252(2)
_cell_measurement_reflns_used 21299
_cell_measurement_temperature 100
_cell_measurement_theta_max 27.93
_cell_measurement_theta_min 1.86
_cell_volume 6094.1(6)
_computing_cell_refinement 'STOE X-AREA'
_computing_data_collection 'STOE X-AREA'
_computing_data_reduction 'STOE X-RED'
_computing_molecular_graphics 'Olex2 1.5 (Dolomanov et al., 2009)'
_computing_publication_material 'Olex2 1.5 (Dolomanov et al., 2009)'
_computing_structure_refinement 'SHELXL 2018/3 (Sheldrick, 2015)'
_computing_structure_solution 'SHELXT 2018/2 (Sheldrick, 2018)'
_diffrn_ambient_temperature 100
_diffrn_detector 'image plate (34 cm diameter)'
_diffrn_detector_area_resol_mean 6.67
_diffrn_detector_type STOE
_diffrn_measured_fraction_theta_full 1.000
_diffrn_measured_fraction_theta_max 0.996
_diffrn_measurement_details
;
 360 frames, detector distance = 100 mm
;
_diffrn_measurement_device '2-circle goniometer'
_diffrn_measurement_device_type 'STOE IPDS 2T'
_diffrn_measurement_method 'rotation method'
_diffrn_radiation_collimation '0.5 mm diameter, monocapillary'
_diffrn_radiation_monochromator 'plane graphite'
_diffrn_radiation_polarisn_norm 0
_diffrn_radiation_type 'Mo K\a'
_diffrn_radiation_wavelength 0.71073
_diffrn_reflns_av_R_equivalents 0.0919
_diffrn_reflns_av_unetI/netI 0.1129
_diffrn_reflns_Laue_measured_fraction_full 1.000
_diffrn_reflns_Laue_measured_fraction_max 0.996
_diffrn_reflns_limit_h_max 11
_diffrn_reflns_limit_h_min -10
_diffrn_reflns_limit_k_max 26
_diffrn_reflns_limit_k_min -28
_diffrn_reflns_limit_l_max 43
_diffrn_reflns_limit_l_min -43
_diffrn_reflns_number 53375
_diffrn_reflns_point_group_measured_fraction_full 1.000
_diffrn_reflns_point_group_measured_fraction_max 0.996
_diffrn_reflns_theta_full 25.242
_diffrn_reflns_theta_max 28.366
_diffrn_reflns_theta_min 1.888
_diffrn_source 'sealed X-ray tube, 12 x 0.4 mm long-fine focus'
_diffrn_source_current 40
_diffrn_source_power 2.00
_diffrn_source_voltage 50
_exptl_absorpt_coefficient_mu 0.268
_exptl_absorpt_correction_T_max 0.9769
_exptl_absorpt_correction_T_min 0.9112
_exptl_absorpt_correction_type integration
_exptl_absorpt_process_details 'STOE X-RED32'
_exptl_crystal_colour orange
_exptl_crystal_colour_primary orange
_exptl_crystal_density_diffrn 1.549
_exptl_crystal_description needle
_exptl_crystal_F_000 2888
_exptl_crystal_recrystallization_method 'Re-crystallisation from solvent: heptane'
_exptl_crystal_size_max 0.4
_exptl_crystal_size_mid 0.233
_exptl_crystal_size_min 0.1
_refine_diff_density_max 0.339
_refine_diff_density_min -0.310
_refine_diff_density_rms 0.060
_refine_ls_extinction_coef 0.00137(12)
_refine_ls_extinction_expression Fc^*^=kFc[1+0.001xFc^2^\l^3^/sin(2\q)]^-1/4^
_refine_ls_extinction_method 'SHELXL-2018/3 (Sheldrick 2018)'
_refine_ls_goodness_of_fit_ref 0.828
_refine_ls_hydrogen_treatment constr
_refine_ls_matrix_type full
_refine_ls_number_parameters 928
_refine_ls_number_reflns 15200
_refine_ls_number_restraints 210
_refine_ls_restrained_S_all 0.825
_refine_ls_R_factor_all 0.1484
_refine_ls_R_factor_gt 0.0515
_refine_ls_shift/su_max 0.001
_refine_ls_shift/su_mean 0.000
_refine_ls_structure_factor_coef Fsqd
_refine_ls_weighting_details 'w=1/[\s^2^(Fo^2^)+(0.0505P)^2^] where P=(Fo^2^+2Fc^2^)/3'
_refine_ls_weighting_scheme calc
_refine_ls_wR_factor_gt 0.0978
_refine_ls_wR_factor_ref 0.1244
_reflns_Friedel_coverage 0.000
_reflns_number_gt 6459
_reflns_number_total 15200
_reflns_threshold_expression 'I > 2\s(I)'
_cod_data_source_file d2nr05670d2.cif
_cod_data_source_block ambw03
_cod_depositor_comments 'Adding full bibliography for 1568461--1568464.cif.'
_cod_original_cell_volume 6094.1(7)
_cod_database_code 1568464
_shelx_shelxl_version_number 2018/3
_shelx_space_group_comment
;
The symmetry employed for this shelxl refinement is uniquely defined
by the following loop, which should always be used as a source of
symmetry information in preference to the above space-group names.
They are only intended as comments.
;
_shelx_estimated_absorpt_t_max 0.974
_shelx_estimated_absorpt_t_min 0.900
_olex2_refinement_description
;
1. Fixed Uiso
 At 1.2 times of:
  All C(H) groups, All C(H,H) groups
 At 1.5 times of:
  All C(H,H,H) groups
2. Restrained distances
 C66-C67 = C67-C68 = C68-C69 = C69-C70 = C70-C71 = C71-C72
 1.52 with sigma of 0.02
 C65-C64 = C64-C63 = C63-C62 = C62-C61 = C61-C60 = C60-C59
 1.52 with sigma of 0.02
 C67-C69 = C69-C71
 2.55 with sigma of 0.04
 C68-C70 = C70-C72
 2.54 with sigma of 0.04
 C66-C68
 2.53 with sigma of 0.04
 C64-C62 = C62-C60
 2.55 with sigma of 0.04
 C63-C61 = C61-C59
 2.54 with sigma of 0.04
 C65-C63
 2.53 with sigma of 0.04
 C66-C67 \\sim C67-C68 \\sim C68-C69 \\sim C69-C70 \\sim C70-C71 \\sim C71-C72
 with sigma of 0.02
 C66-C68 \\sim C68-C70 \\sim C67-C69 \\sim C69-C71 \\sim C70-C72
 with sigma of 0.02
 C65-C63 \\sim C63-C61 \\sim C64-C62 \\sim C62-C60 \\sim C61-C59
 with sigma of 0.02
 C65-C64 \\sim C64-C63 \\sim C63-C62 \\sim C62-C61 \\sim C61-C60 \\sim C60-C59
 with sigma of 0.02
3. Uiso/Uaniso restraints and constraints
C66 \\sim C67 \\sim C68 \\sim C69 \\sim C70 \\sim C71 \\sim C72: within 2A with
sigma of 0.04 and sigma for terminal atoms of 0.08 within 2A
C59 \\sim C60 \\sim C61 \\sim C62 \\sim C63 \\sim C64 \\sim C65: within 2A with
sigma of 0.04 and sigma for terminal atoms of 0.08 within 2A
4. Rigid body (RIGU) restrains
 C66, C67, C68, C69, C70, C71, C72
 with sigma for 1-2 distances of 0.004 and sigma for 1-3 distances of 0.004
 C59, C60, C61, C62, C63, C64, C65
 with sigma for 1-2 distances of 0.004 and sigma for 1-3 distances of 0.004
5. Others
 Fixed Sof: C59(0.5) H59A(0.5) H59B(0.5) H59C(0.5) C60(0.5) H60A(0.5)
 H60B(0.5) C61(0.5) H61A(0.5) H61B(0.5) C62(0.5) H62A(0.5) H62B(0.5) C63(0.5)
 H63A(0.5) H63B(0.5) C64(0.5) H64A(0.5) H64B(0.5) C65(0.5) H65A(0.5) H65B(0.5)
 H65C(0.5) C66(0.5) H66A(0.5) H66B(0.5) H66C(0.5) C67(0.5) H67A(0.5) H67B(0.5)
 C68(0.5) H68A(0.5) H68B(0.5) C69(0.5) H69A(0.5) H69B(0.5) C70(0.5) H70A(0.5)
 H70B(0.5) C71(0.5) H71A(0.5) H71B(0.5) C72(0.5) H72A(0.5) H72B(0.5) H72C(0.5)
6.a Secondary CH2 refined with riding coordinates:
 C60(H60A,H60B), C61(H61A,H61B), C62(H62A,H62B), C63(H63A,H63B), C64(H64A,
 H64B), C67(H67A,H67B), C68(H68A,H68B), C69(H69A,H69B), C70(H70A,H70B),
 C71(H71A,H71B)
6.b Aromatic/amide H refined with riding coordinates:
 C3(H3), C4(H4), C6(H6), C7(H7), C9(H9), C12(H12), C13(H13), C15(H15),
 C16(H16), C32(H32), C33(H33), C35(H35), C36(H36), C38(H38), C41(H41), C42(H42),
  C44(H44), C45(H45)
6.c Idealised Me refined as rotating group:
 C1(H1A,H1B,H1C), C17(H17A,H17B,H17C), C30(H30A,H30B,H30C), C46(H46A,H46B,
 H46C), C59(H59A,H59B,H59C), C65(H65A,H65B,H65C), C66(H66A,H66B,H66C), C72(H72A,
 H72B,H72C)
;
_olex2_submission_special_instructions 'No special instructions were received'

loop_
_space_group_symop_operation_xyz
'x, y, z'
'-x+1/2, y+1/2, -z+1/2'
'-x, -y, -z'
'x-1/2, -y-1/2, z-1/2'

loop_
_atom_site_label
_atom_site_type_symbol
_atom_site_fract_x
_atom_site_fract_y
_atom_site_fract_z
_atom_site_U_iso_or_equiv
_atom_site_adp_type
_atom_site_occupancy
_atom_site_site_symmetry_order
_atom_site_calc_flag
_atom_site_refinement_flags_posn
_atom_site_refinement_flags_adp
_atom_site_refinement_flags_occupancy
_atom_site_disorder_assembly
_atom_site_disorder_group
S1 S 0.35997(11) 0.26094(4) 0.86069(3) 0.0520(2) Uani 1 1 d . . . . .
S2 S -0.63934(10) 0.60420(4) 0.63889(2) 0.0409(2) Uani 1 1 d . . . . .
F1 F 0.2128(2) 0.58797(9) 0.89780(6) 0.0510(5) Uani 1 1 d . . . . .
F2 F 0.4632(2) 0.64582(9) 0.87681(7) 0.0618(6) Uani 1 1 d . . . . .
F3 F 0.4520(2) 0.71705(9) 0.80689(7) 0.0556(5) Uani 1 1 d . . . . .
F4 F 0.1846(2) 0.72765(8) 0.75757(6) 0.0510(5) Uani 1 1 d . . . . .
F5 F -0.0657(2) 0.67068(8) 0.77781(5) 0.0415(4) Uani 1 1 d . . . . .
F6 F -0.0717(2) 0.54388(9) 0.94527(5) 0.0488(5) Uani 1 1 d . . . . .
F7 F -0.1703(3) 0.60810(10) 1.00826(5) 0.0632(6) Uani 1 1 d . . . . .
F8 F -0.3066(3) 0.71956(11) 0.99509(6) 0.0729(7) Uani 1 1 d . . . . .
F9 F -0.3333(3) 0.77017(9) 0.91696(6) 0.0615(6) Uani 1 1 d . . . . .
F10 F -0.2231(2) 0.70909(8) 0.85381(5) 0.0420(4) Uani 1 1 d . . . . .
O1 O -0.0424(2) 0.52429(9) 0.86487(6) 0.0338(5) Uani 1 1 d . . . . .
O2 O -0.2192(2) 0.58857(9) 0.82214(6) 0.0331(5) Uani 1 1 d . . . . .
C1 C 0.4576(5) 0.26591(19) 0.91147(11) 0.0616(11) Uani 1 1 d . . . . .
H1A H 0.520950 0.303348 0.913447 0.092 Uiso 1 1 calc R U . . .
H1B H 0.522617 0.229331 0.916646 0.092 Uiso 1 1 calc R U . . .
H1C H 0.382928 0.267788 0.932227 0.092 Uiso 1 1 calc R U . . .
C2 C 0.2452(4) 0.32696(14) 0.85649(10) 0.0396(8) Uani 1 1 d . . . . .
C3 C 0.2374(4) 0.37244(14) 0.88729(10) 0.0385(7) Uani 1 1 d . . . . .
H3 H 0.296510 0.368088 0.913274 0.046 Uiso 1 1 calc R U . . .
C4 C 0.1442(4) 0.42353(15) 0.88004(9) 0.0391(8) Uani 1 1 d . . . . .
H4 H 0.139436 0.454063 0.901103 0.047 Uiso 1 1 calc R U . . .
C5 C 0.0569(3) 0.43067(14) 0.84207(9) 0.0341(7) Uani 1 1 d . . . . .
C6 C 0.0614(4) 0.38409(14) 0.81162(9) 0.0361(7) Uani 1 1 d . . . . .
H6 H -0.000010 0.387740 0.785959 0.043 Uiso 1 1 calc R U . . .
C7 C 0.1542(4) 0.33356(15) 0.81891(10) 0.0409(8) Uani 1 1 d . . . . .
H7 H 0.156766 0.302496 0.798105 0.049 Uiso 1 1 calc R U . . .
C8 C -0.0314(3) 0.48695(13) 0.83313(9) 0.0330(7) Uani 1 1 d . . . . .
C9 C -0.1022(3) 0.50241(13) 0.79399(9) 0.0338(7) Uani 1 1 d . . . . .
H9 H -0.078353 0.480255 0.769959 0.041 Uiso 1 1 calc R U . . .
C10 C -0.2080(3) 0.55049(14) 0.79048(9) 0.0339(7) Uani 1 1 d . . . . .
C11 C -0.3132(3) 0.56186(14) 0.75361(8) 0.0315(7) Uani 1 1 d . . . . .
C12 C -0.3945(3) 0.61789(14) 0.74927(9) 0.0350(7) Uani 1 1 d . . . . .
H12 H -0.381961 0.648225 0.770659 0.042 Uiso 1 1 calc R U . . .
C13 C -0.4919(4) 0.62919(15) 0.71439(9) 0.0369(7) Uani 1 1 d . . . . .
H13 H -0.546418 0.667234 0.712123 0.044 Uiso 1 1 calc R U . . .
C14 C -0.5127(3) 0.58581(14) 0.68209(9) 0.0351(7) Uani 1 1 d . . . . .
C15 C -0.4309(3) 0.52989(14) 0.68636(9) 0.0354(7) Uani 1 1 d . . . . .
H15 H -0.442689 0.499798 0.664808 0.043 Uiso 1 1 calc R U . . .
C16 C -0.3338(3) 0.51820(14) 0.72142(9) 0.0332(7) Uani 1 1 d . . . . .
H16 H -0.280105 0.479986 0.723821 0.040 Uiso 1 1 calc R U . . .
C17 C -0.6286(4) 0.53767(15) 0.60591(10) 0.0460(8) Uani 1 1 d . . . . .
H17A H -0.700410 0.542598 0.581075 0.069 Uiso 1 1 calc R U . . .
H17B H -0.654964 0.500388 0.621082 0.069 Uiso 1 1 calc R U . . .
H17C H -0.524625 0.533674 0.597570 0.069 Uiso 1 1 calc R U . . .
C18 C 0.0607(3) 0.62553(14) 0.83861(9) 0.0338(7) Uani 1 1 d . . . . .
C19 C 0.2004(4) 0.62213(14) 0.86226(9) 0.0393(7) Uani 1 1 d . . . . .
C20 C 0.3318(4) 0.65139(15) 0.85223(11) 0.0434(8) Uani 1 1 d . . . . .
C21 C 0.3254(4) 0.68698(14) 0.81689(11) 0.0411(8) Uani 1 1 d . . . . .
C22 C 0.1917(4) 0.69265(14) 0.79223(10) 0.0390(8) Uani 1 1 d . . . . .
C23 C 0.0627(4) 0.66240(14) 0.80347(9) 0.0345(7) Uani 1 1 d . . . . .
C24 C -0.1446(3) 0.62362(14) 0.89585(9) 0.0351(7) Uani 1 1 d . . . . .
C25 C -0.1336(4) 0.60036(15) 0.93636(9) 0.0406(8) Uani 1 1 d . . . . .
C26 C -0.1849(4) 0.63231(17) 0.96957(9) 0.0470(9) Uani 1 1 d . . . . .
C27 C -0.2528(4) 0.68888(17) 0.96310(10) 0.0511(9) Uani 1 1 d . . . . .
C28 C -0.2650(4) 0.71463(16) 0.92361(10) 0.0444(8) Uani 1 1 d . . . . .
C29 C -0.2098(4) 0.68206(14) 0.89169(9) 0.0372(7) Uani 1 1 d . . . . .
B1 B -0.0875(4) 0.59006(16) 0.85520(10) 0.0322(8) Uani 1 1 d . . . . .
S3 S 0.61612(10) 0.41467(4) 0.85416(2) 0.0455(2) Uani 1 1 d . . . . .
S4 S -0.38118(11) 0.76213(4) 0.62457(3) 0.0545(3) Uani 1 1 d . . . . .
F11 F 0.0533(2) 0.34649(8) 0.71662(5) 0.0405(4) Uani 1 1 d . . . . .
F12 F -0.1896(2) 0.28675(8) 0.73948(6) 0.0491(5) Uani 1 1 d . . . . .
F13 F -0.4663(2) 0.29920(9) 0.69480(7) 0.0577(6) Uani 1 1 d . . . . .
F14 F -0.4951(2) 0.37544(9) 0.62710(7) 0.0617(6) Uani 1 1 d . . . . .
F15 F -0.2528(2) 0.43622(8) 0.60371(6) 0.0472(5) Uani 1 1 d . . . . .
F16 F 0.1946(2) 0.31130(8) 0.64230(5) 0.0433(4) Uani 1 1 d . . . . .
F17 F 0.2824(3) 0.24636(10) 0.57807(6) 0.0790(8) Uani 1 1 d . . . . .
F18 F 0.2402(4) 0.29389(11) 0.49939(7) 0.1195(13) Uani 1 1 d . . . . .
F19 F 0.1172(4) 0.40800(10) 0.48712(6) 0.0959(10) Uani 1 1 d . . . . .
F20 F 0.0308(2) 0.47407(8) 0.55022(5) 0.0520(5) Uani 1 1 d . . . . .
O3 O 0.1914(2) 0.43382(9) 0.67291(6) 0.0335(5) Uani 1 1 d . . . . .
O4 O 0.0113(2) 0.49622(9) 0.63028(6) 0.0330(5) Uani 1 1 d . . . . .
C30 C 0.6043(4) 0.47844(18) 0.88929(10) 0.0554(10) Uani 1 1 d . . . . .
H30A H 0.629377 0.516988 0.875351 0.083 Uiso 1 1 calc R U . . .
H30B H 0.676696 0.472079 0.913856 0.083 Uiso 1 1 calc R U . . .
H30C H 0.500449 0.481137 0.897899 0.083 Uiso 1 1 calc R U . . .
C31 C 0.4898(4) 0.43567(16) 0.81144(9) 0.0383(7) Uani 1 1 d . . . . .
C32 C 0.4701(4) 0.39302(15) 0.77822(9) 0.0404(8) Uani 1 1 d . . . . .
H32 H 0.525288 0.355118 0.779661 0.048 Uiso 1 1 calc R U . . .
C33 C 0.3713(4) 0.40601(15) 0.74372(9) 0.0374(7) Uani 1 1 d . . . . .
H33 H 0.358903 0.376732 0.721681 0.045 Uiso 1 1 calc R U . . .
C34 C 0.2887(3) 0.46170(14) 0.74054(9) 0.0330(7) Uani 1 1 d . . . . .
C35 C 0.3100(3) 0.50404(15) 0.77348(9) 0.0358(7) Uani 1 1 d . . . . .
H35 H 0.255998 0.542220 0.771787 0.043 Uiso 1 1 calc R U . . .
C36 C 0.4078(4) 0.49145(15) 0.80834(9) 0.0377(7) Uani 1 1 d . . . . .
H36 H 0.419722 0.520756 0.830370 0.045 Uiso 1 1 calc R U . . .
C37 C 0.1818(4) 0.47315(14) 0.70402(9) 0.0346(7) Uani 1 1 d . . . . .
C38 C 0.0779(4) 0.52147(14) 0.70018(9) 0.0361(7) Uani 1 1 d . . . . .
H38 H 0.057476 0.545083 0.723914 0.043 Uiso 1 1 calc R U . . .
C39 C 0.0035(3) 0.53525(14) 0.66136(9) 0.0331(7) Uani 1 1 d . . . . .
C40 C -0.0852(3) 0.59154(13) 0.65097(9) 0.0325(7) Uani 1 1 d . . . . .
C41 C -0.1711(4) 0.59599(14) 0.61307(9) 0.0356(7) Uani 1 1 d . . . . .
H41 H -0.167592 0.563423 0.593356 0.043 Uiso 1 1 calc R U . . .
C42 C -0.2622(4) 0.64721(14) 0.60339(9) 0.0370(7) Uani 1 1 d . . . . .
H42 H -0.319725 0.649689 0.577062 0.044 Uiso 1 1 calc R U . . .
C43 C -0.2700(4) 0.69548(14) 0.63224(10) 0.0387(7) Uani 1 1 d . . . . .
C44 C -0.1816(4) 0.69134(15) 0.67047(10) 0.0419(8) Uani 1 1 d . . . . .
H44 H -0.185107 0.723871 0.690214 0.050 Uiso 1 1 calc R U . . .
C45 C -0.0895(4) 0.64054(14) 0.67981(10) 0.0393(8) Uani 1 1 d . . . . .
H45 H -0.028930 0.638562 0.705692 0.047 Uiso 1 1 calc R U . . .
C46 C -0.4901(4) 0.74870(17) 0.57596(10) 0.0555(10) Uani 1 1 d . . . . .
H46A H -0.420985 0.744600 0.553909 0.083 Uiso 1 1 calc R U . . .
H46B H -0.559518 0.783640 0.569609 0.083 Uiso 1 1 calc R U . . .
H46C H -0.549489 0.710508 0.577666 0.083 Uiso 1 1 calc R U . . .
C47 C -0.0870(3) 0.39528(13) 0.65901(9) 0.0325(7) Uani 1 1 d . . . . .
C48 C -0.0804(4) 0.35585(13) 0.69307(9) 0.0340(7) Uani 1 1 d . . . . .
C49 C -0.2048(4) 0.32432(14) 0.70566(9) 0.0386(8) Uani 1 1 d . . . . .
C50 C -0.3445(4) 0.33058(15) 0.68347(11) 0.0429(8) Uani 1 1 d . . . . .
C51 C -0.3581(4) 0.36881(15) 0.64930(11) 0.0428(8) Uani 1 1 d . . . . .
C52 C -0.2319(4) 0.39953(14) 0.63795(9) 0.0373(7) Uani 1 1 d . . . . .
C53 C 0.1093(3) 0.39598(13) 0.59993(9) 0.0326(7) Uani 1 1 d . . . . .
C54 C 0.1729(4) 0.33739(14) 0.60394(9) 0.0366(7) Uani 1 1 d . . . . .
C55 C 0.2190(5) 0.30323(15) 0.57162(10) 0.0530(10) Uani 1 1 d . . . . .
C56 C 0.1974(6) 0.32687(17) 0.53204(11) 0.0665(12) Uani 1 1 d . . . . .
C57 C 0.1362(5) 0.38453(17) 0.52591(10) 0.0612(11) Uani 1 1 d . . . . .
C58 C 0.0922(4) 0.41780(14) 0.55926(9) 0.0410(8) Uani 1 1 d . . . . .
B2 B 0.0575(4) 0.43116(16) 0.64068(10) 0.0328(8) Uani 1 1 d . . . . .
C59 C -0.681(2) 0.6301(11) 0.4962(6) 0.101(7) Uani 0.5 1 d D U P A -1
H59A H -0.724134 0.626807 0.467226 0.151 Uiso 0.5 1 calc R U P A -1
H59B H -0.653862 0.673418 0.502505 0.151 Uiso 0.5 1 calc R U P A -1
H59C H -0.755653 0.615916 0.514782 0.151 Uiso 0.5 1 calc R U P A -1
C60 C -0.536(2) 0.5897(10) 0.5026(9) 0.084(6) Uani 0.5 1 d D U P A -1
H60A H -0.458736 0.606492 0.485245 0.101 Uiso 0.5 1 calc R U P A -1
H60B H -0.494736 0.592869 0.532069 0.101 Uiso 0.5 1 calc R U P A -1
C61 C -0.563(3) 0.5217(10) 0.4918(9) 0.068(5) Uani 0.5 1 d D U P A -1
H61A H -0.596994 0.518367 0.461800 0.081 Uiso 0.5 1 calc R U P A -1
H61B H -0.645921 0.505805 0.507575 0.081 Uiso 0.5 1 calc R U P A -1
C62 C -0.422(3) 0.4804(9) 0.5011(8) 0.067(5) Uani 0.5 1 d D U P A -1
H62A H -0.353220 0.485535 0.478703 0.081 Uiso 0.5 1 calc R U P A -1
H62B H -0.366095 0.493906 0.527578 0.081 Uiso 0.5 1 calc R U P A -1
C63 C -0.4646(18) 0.4123(10) 0.5044(9) 0.074(5) Uani 0.5 1 d D U P A -1
H63A H -0.535213 0.408458 0.526529 0.089 Uiso 0.5 1 calc R U P A -1
H63B H -0.522273 0.400116 0.477905 0.089 Uiso 0.5 1 calc R U P A -1
C64 C -0.338(2) 0.3658(8) 0.5136(6) 0.070(4) Uani 0.5 1 d D U P A -1
H64A H -0.290208 0.373730 0.542066 0.084 Uiso 0.5 1 calc R U P A -1
H64B H -0.384163 0.323967 0.513598 0.084 Uiso 0.5 1 calc R U P A -1
C65 C -0.2133(10) 0.3647(4) 0.4846(3) 0.065(2) Uani 0.5 1 d D U P A -1
H65A H -0.256227 0.352502 0.456677 0.097 Uiso 0.5 1 calc R U P A -1
H65B H -0.134661 0.334808 0.494770 0.097 Uiso 0.5 1 calc R U P A -1
H65C H -0.167712 0.406026 0.483395 0.097 Uiso 0.5 1 calc R U P A -1
C66 C 0.250(2) 0.1541(5) 0.4989(7) 0.125(7) Uani 0.5 1 d D U P B -1
H66A H 0.212693 0.169782 0.471390 0.188 Uiso 0.5 1 calc R U P B -1
H66B H 0.358289 0.165053 0.504788 0.188 Uiso 0.5 1 calc R U P B -1
H66C H 0.191181 0.172710 0.520097 0.188 Uiso 0.5 1 calc R U P B -1
C67 C 0.2331(11) 0.0849(5) 0.4998(3) 0.076(3) Uani 0.5 1 d D U P B -1
H67A H 0.285709 0.068936 0.526073 0.091 Uiso 0.5 1 calc R U P B -1
H67B H 0.284268 0.066936 0.476489 0.091 Uiso 0.5 1 calc R U P B -1
C68 C 0.0668(10) 0.0631(4) 0.4965(3) 0.063(3) Uani 0.5 1 d D U P B -1
H68A H 0.013899 0.082036 0.519161 0.075 Uiso 0.5 1 calc R U P B -1
H68B H 0.014731 0.077183 0.469630 0.075 Uiso 0.5 1 calc R U P B -1
C69 C 0.0561(8) -0.0070(3) 0.4993(2) 0.057(2) Uani 0.5 1 d D U P B -1
H69A H 0.113805 -0.025369 0.477309 0.069 Uiso 0.5 1 calc R U P B -1
H69B H 0.106632 -0.020375 0.526489 0.069 Uiso 0.5 1 calc R U P B -1
C70 C -0.1037(10) -0.0329(3) 0.4948(3) 0.051(2) Uani 0.5 1 d D U P B -1
H70A H -0.149981 -0.024632 0.466219 0.062 Uiso 0.5 1 calc R U P B -1
H70B H -0.165582 -0.011034 0.514382 0.062 Uiso 0.5 1 calc R U P B -1
C71 C -0.1108(11) -0.1031(3) 0.5033(3) 0.068(2) Uani 0.5 1 d D U P B -1
H71A H -0.063174 -0.125434 0.480935 0.081 Uiso 0.5 1 calc R U P B -1
H71B H -0.050114 -0.112285 0.529908 0.081 Uiso 0.5 1 calc R U P B -1
C72 C -0.2711(12) -0.1274(5) 0.5054(5) 0.068(3) Uani 0.5 1 d D U P B -1
H72A H -0.331375 -0.119639 0.478881 0.101 Uiso 0.5 1 calc R U P B -1
H72B H -0.318502 -0.106270 0.527878 0.101 Uiso 0.5 1 calc R U P B -1
H72C H -0.267368 -0.172078 0.510939 0.101 Uiso 0.5 1 calc R U P B -1

loop_
_atom_site_aniso_label
_atom_site_aniso_U_11
_atom_site_aniso_U_22
_atom_site_aniso_U_33
_atom_site_aniso_U_23
_atom_site_aniso_U_13
_atom_site_aniso_U_12
S1 0.0495(6) 0.0427(5) 0.0662(6) 0.0032(4) 0.0188(4) 0.0106(4)
S2 0.0374(5) 0.0447(5) 0.0405(4) 0.0028(3) 0.0041(3) -0.0028(4)
F1 0.0465(12) 0.0562(12) 0.0491(11) 0.0081(9) -0.0021(9) -0.0058(10)
F2 0.0352(12) 0.0585(14) 0.0904(16) 0.0006(11) -0.0017(11) -0.0047(10)
F3 0.0392(11) 0.0398(11) 0.0928(15) -0.0097(10) 0.0328(10) -0.0089(9)
F4 0.0632(13) 0.0431(11) 0.0505(11) 0.0030(9) 0.0265(9) -0.0096(10)
F5 0.0446(11) 0.0419(10) 0.0384(9) 0.0030(8) 0.0062(8) -0.0085(9)
F6 0.0645(13) 0.0442(11) 0.0388(10) 0.0046(8) 0.0101(9) 0.0014(10)
F7 0.0852(16) 0.0743(14) 0.0323(10) -0.0020(9) 0.0170(10) -0.0084(13)
F8 0.0925(18) 0.0793(16) 0.0514(12) -0.0251(11) 0.0305(12) 0.0037(14)
F9 0.0715(15) 0.0530(13) 0.0613(12) -0.0158(10) 0.0133(11) 0.0205(11)
F10 0.0501(12) 0.0391(10) 0.0374(9) -0.0038(8) 0.0074(8) 0.0054(9)
O1 0.0371(12) 0.0327(11) 0.0330(11) -0.0036(9) 0.0098(9) -0.0011(9)
O2 0.0372(12) 0.0315(11) 0.0316(10) -0.0058(8) 0.0087(9) -0.0017(9)
C1 0.063(3) 0.065(2) 0.060(2) 0.0189(19) 0.0248(19) 0.027(2)
C2 0.0361(18) 0.0376(18) 0.0479(19) 0.0055(14) 0.0199(15) 0.0015(15)
C3 0.0348(18) 0.0403(18) 0.0418(17) 0.0053(14) 0.0119(14) 0.0022(15)
C4 0.0394(19) 0.0392(19) 0.0406(17) 0.0016(13) 0.0137(15) -0.0040(15)
C5 0.0330(17) 0.0360(17) 0.0352(16) -0.0002(13) 0.0129(13) -0.0040(14)
C6 0.0373(18) 0.0333(17) 0.0392(17) 0.0008(13) 0.0116(13) -0.0024(14)
C7 0.044(2) 0.0348(18) 0.0467(19) -0.0019(14) 0.0176(16) -0.0015(16)
C8 0.0312(17) 0.0337(17) 0.0356(16) -0.0032(13) 0.0105(13) -0.0053(14)
C9 0.0363(18) 0.0349(17) 0.0317(15) -0.0012(12) 0.0119(13) -0.0034(14)
C10 0.0317(17) 0.0334(17) 0.0381(17) -0.0027(13) 0.0119(13) -0.0052(14)
C11 0.0310(17) 0.0340(17) 0.0303(15) -0.0025(12) 0.0071(12) -0.0050(14)
C12 0.0335(17) 0.0364(18) 0.0364(16) -0.0036(13) 0.0116(13) -0.0010(14)
C13 0.0355(18) 0.0356(17) 0.0406(17) -0.0024(13) 0.0092(14) -0.0013(14)
C14 0.0310(17) 0.0373(18) 0.0388(16) 0.0022(13) 0.0129(13) -0.0040(14)
C15 0.0369(18) 0.0384(18) 0.0319(15) -0.0034(13) 0.0081(13) -0.0063(15)
C16 0.0314(17) 0.0327(16) 0.0367(16) -0.0027(12) 0.0102(13) -0.0012(13)
C17 0.049(2) 0.052(2) 0.0380(17) -0.0049(15) 0.0065(15) -0.0095(17)
C18 0.0344(17) 0.0339(17) 0.0337(15) -0.0073(13) 0.0077(13) -0.0011(14)
C19 0.0391(19) 0.0364(18) 0.0436(18) -0.0015(14) 0.0108(15) -0.0026(15)
C20 0.0313(19) 0.042(2) 0.057(2) -0.0054(16) 0.0042(16) -0.0010(15)
C21 0.0338(19) 0.0310(17) 0.062(2) -0.0101(15) 0.0238(16) -0.0087(14)
C22 0.046(2) 0.0322(17) 0.0412(17) -0.0030(13) 0.0170(15) -0.0035(15)
C23 0.0369(18) 0.0337(17) 0.0339(16) -0.0047(13) 0.0091(14) -0.0037(14)
C24 0.0306(17) 0.0395(18) 0.0359(16) -0.0019(13) 0.0079(13) -0.0041(14)
C25 0.048(2) 0.0388(19) 0.0363(17) -0.0020(14) 0.0096(14) -0.0060(16)
C26 0.058(2) 0.055(2) 0.0296(16) -0.0040(15) 0.0131(15) -0.0076(19)
C27 0.059(2) 0.060(2) 0.0368(18) -0.0210(16) 0.0199(16) -0.0008(19)
C28 0.044(2) 0.046(2) 0.0444(19) -0.0108(15) 0.0109(15) 0.0052(17)
C29 0.0380(18) 0.0427(19) 0.0315(16) -0.0053(13) 0.0071(13) -0.0004(15)
B1 0.0321(19) 0.0328(19) 0.0326(17) -0.0013(14) 0.0077(14) -0.0021(15)
S3 0.0381(5) 0.0593(6) 0.0391(4) 0.0079(4) 0.0042(4) -0.0060(4)
S4 0.0507(6) 0.0416(5) 0.0729(6) -0.0115(4) 0.0143(5) 0.0103(4)
F11 0.0445(11) 0.0401(10) 0.0368(9) 0.0018(8) 0.0042(8) -0.0069(8)
F12 0.0585(13) 0.0410(11) 0.0512(11) 0.0059(8) 0.0239(9) -0.0046(9)
F13 0.0385(11) 0.0403(11) 0.0991(16) 0.0025(10) 0.0320(11) -0.0059(9)
F14 0.0315(11) 0.0532(13) 0.0989(16) 0.0070(11) -0.0024(11) -0.0047(10)
F15 0.0441(11) 0.0479(11) 0.0484(11) 0.0058(9) -0.0026(9) -0.0053(9)
F16 0.0561(12) 0.0396(10) 0.0357(9) 0.0050(8) 0.0123(8) 0.0061(9)
F17 0.133(2) 0.0479(13) 0.0633(13) 0.0136(10) 0.0486(13) 0.0409(14)
F18 0.252(4) 0.0625(16) 0.0549(14) 0.0087(12) 0.0756(19) 0.064(2)
F19 0.195(3) 0.0642(15) 0.0324(11) 0.0094(10) 0.0318(14) 0.0484(17)
F20 0.0783(15) 0.0422(11) 0.0361(10) 0.0024(8) 0.0085(9) 0.0174(10)
O3 0.0352(12) 0.0359(11) 0.0307(10) -0.0024(9) 0.0091(9) -0.0046(9)
O4 0.0366(12) 0.0324(11) 0.0312(10) -0.0030(8) 0.0087(9) -0.0045(9)
C30 0.055(2) 0.072(3) 0.0383(19) 0.0037(17) -0.0007(17) -0.013(2)
C31 0.0314(17) 0.051(2) 0.0336(16) 0.0035(14) 0.0077(13) -0.0102(15)
C32 0.0385(19) 0.0409(19) 0.0429(18) 0.0036(14) 0.0095(15) -0.0051(15)
C33 0.0389(18) 0.0400(18) 0.0343(16) 0.0009(13) 0.0085(14) -0.0057(15)
C34 0.0312(17) 0.0362(17) 0.0327(15) -0.0015(13) 0.0096(13) -0.0078(14)
C35 0.0318(17) 0.0426(18) 0.0338(16) -0.0024(13) 0.0081(13) -0.0084(14)
C36 0.0369(18) 0.0426(19) 0.0344(17) -0.0024(13) 0.0076(14) -0.0053(15)
C37 0.0381(18) 0.0382(18) 0.0292(15) -0.0034(13) 0.0131(13) -0.0108(15)
C38 0.0373(18) 0.0377(18) 0.0348(16) -0.0027(13) 0.0117(13) -0.0052(15)
C39 0.0337(17) 0.0347(17) 0.0327(15) -0.0062(13) 0.0126(13) -0.0064(14)
C40 0.0305(16) 0.0318(16) 0.0366(16) -0.0040(12) 0.0109(13) -0.0042(13)
C41 0.0373(18) 0.0356(17) 0.0350(16) -0.0037(13) 0.0103(13) -0.0005(15)
C42 0.0403(19) 0.0338(17) 0.0383(16) -0.0054(13) 0.0112(14) -0.0006(15)
C43 0.0361(18) 0.0378(18) 0.0445(18) -0.0043(14) 0.0168(14) -0.0026(14)
C44 0.045(2) 0.0342(18) 0.0495(19) -0.0140(14) 0.0202(16) 0.0000(16)
C45 0.0398(19) 0.0419(19) 0.0383(17) -0.0085(14) 0.0157(14) -0.0094(16)
C46 0.059(2) 0.054(2) 0.056(2) 0.0028(17) 0.0159(18) 0.0218(19)
C47 0.0373(18) 0.0272(15) 0.0342(15) -0.0039(12) 0.0097(13) -0.0025(13)
C48 0.0352(18) 0.0322(17) 0.0355(16) -0.0049(12) 0.0085(14) -0.0027(14)
C49 0.050(2) 0.0279(17) 0.0410(17) 0.0016(13) 0.0200(15) -0.0039(15)
C50 0.0338(19) 0.0325(18) 0.066(2) -0.0028(15) 0.0215(17) -0.0070(15)
C51 0.0311(18) 0.0376(18) 0.060(2) -0.0060(16) 0.0075(16) -0.0012(15)
C52 0.0392(19) 0.0354(17) 0.0382(17) -0.0017(13) 0.0085(14) -0.0022(15)
C53 0.0341(17) 0.0308(16) 0.0339(16) 0.0015(12) 0.0081(13) -0.0004(14)
C54 0.0437(19) 0.0375(18) 0.0306(15) 0.0043(13) 0.0142(13) 0.0007(15)
C55 0.080(3) 0.0359(19) 0.047(2) 0.0071(15) 0.0266(19) 0.0191(19)
C56 0.119(4) 0.046(2) 0.0400(19) 0.0013(16) 0.039(2) 0.024(2)
C57 0.105(3) 0.049(2) 0.0325(18) 0.0092(15) 0.0207(19) 0.023(2)
C58 0.056(2) 0.0315(17) 0.0373(17) 0.0031(13) 0.0104(15) 0.0125(16)
B2 0.0329(19) 0.0341(19) 0.0319(17) 0.0013(14) 0.0058(15) -0.0002(16)
C59 0.107(12) 0.170(14) 0.024(7) -0.018(7) -0.003(6) 0.071(10)
C60 0.094(12) 0.097(8) 0.069(11) 0.023(7) 0.041(9) 0.036(8)
C61 0.074(8) 0.102(7) 0.031(8) 0.007(5) 0.022(5) 0.029(6)
C62 0.071(8) 0.098(7) 0.031(9) -0.005(6) -0.004(7) 0.032(6)
C63 0.069(9) 0.099(8) 0.053(9) 0.010(7) -0.002(7) 0.029(7)
C64 0.091(9) 0.080(7) 0.038(9) -0.015(5) -0.009(5) 0.036(6)
C65 0.054(5) 0.056(5) 0.081(6) 0.006(4) -0.010(4) 0.002(4)
C66 0.157(15) 0.086(9) 0.126(14) 0.006(11) -0.020(10) -0.015(9)
C67 0.080(6) 0.096(7) 0.050(5) -0.010(5) -0.003(5) -0.010(6)
C68 0.068(6) 0.086(7) 0.035(5) -0.006(6) 0.005(4) 0.000(5)
C69 0.056(5) 0.080(6) 0.038(4) 0.001(4) 0.011(4) 0.019(4)
C70 0.070(6) 0.049(5) 0.036(5) -0.002(4) 0.011(4) 0.009(4)
C71 0.081(6) 0.054(5) 0.071(6) 0.014(5) 0.021(5) 0.023(4)
C72 0.082(6) 0.052(7) 0.064(6) 0.006(7) -0.016(5) -0.012(6)

loop_
_atom_type_symbol
_atom_type_description
_atom_type_scat_dispersion_real
_atom_type_scat_dispersion_imag
_atom_type_scat_source
C C 0.0033 0.0016 'International Tables Vol C Tables 4.2.6.8 and 6.1.1.4'
H H 0.0000 0.0000 'International Tables Vol C Tables 4.2.6.8 and 6.1.1.4'
B B 0.0013 0.0007 'International Tables Vol C Tables 4.2.6.8 and 6.1.1.4'
F F 0.0171 0.0103 'International Tables Vol C Tables 4.2.6.8 and 6.1.1.4'
O O 0.0106 0.0060 'International Tables Vol C Tables 4.2.6.8 and 6.1.1.4'
S S 0.1246 0.1234 'International Tables Vol C Tables 4.2.6.8 and 6.1.1.4'

loop_
_exptl_crystal_face_index_h
_exptl_crystal_face_index_k
_exptl_crystal_face_index_l
_exptl_crystal_face_perp_dist
1 -2 30 0.0490
1 2 -30 0.0718
-9 3 -30 0.1386
30 -15 -18 0.2747
1 -30 0 0.1512
2 30 7 0.1519

loop_
_geom_angle_atom_site_label_1
_geom_angle_atom_site_label_2
_geom_angle_atom_site_label_3
_geom_angle
_geom_angle_site_symmetry_1
_geom_angle_site_symmetry_3
_geom_angle_publ_flag
C2 S1 C1 104.45(17) . . ?
C14 S2 C17 103.12(16) . . ?
C8 O1 B1 117.1(2) . . ?
C10 O2 B1 117.1(2) . . ?
S1 C1 H1A 109.5 . . ?
S1 C1 H1B 109.5 . . ?
S1 C1 H1C 109.5 . . ?
H1A C1 H1B 109.5 . . ?
H1A C1 H1C 109.5 . . ?
H1B C1 H1C 109.5 . . ?
C3 C2 S1 125.6(3) . . ?
C7 C2 S1 115.6(2) . . ?
C7 C2 C3 118.8(3) . . ?
C2 C3 H3 119.8 . . ?
C4 C3 C2 120.3(3) . . ?
C4 C3 H3 119.8 . . ?
C3 C4 H4 119.7 . . ?
C3 C4 C5 120.6(3) . . ?
C5 C4 H4 119.7 . . ?
C4 C5 C6 119.1(3) . . ?
C4 C5 C8 120.5(3) . . ?
C6 C5 C8 120.3(3) . . ?
C5 C6 H6 119.9 . . ?
C7 C6 C5 120.2(3) . . ?
C7 C6 H6 119.9 . . ?
C2 C7 H7 119.5 . . ?
C6 C7 C2 121.0(3) . . ?
C6 C7 H7 119.5 . . ?
O1 C8 C5 115.7(3) . . ?
O1 C8 C9 120.0(3) . . ?
C9 C8 C5 124.4(3) . . ?
C8 C9 H9 120.3 . . ?
C10 C9 C8 119.5(3) . . ?
C10 C9 H9 120.3 . . ?
O2 C10 C9 119.8(3) . . ?
O2 C10 C11 116.1(3) . . ?
C9 C10 C11 124.2(3) . . ?
C12 C11 C10 120.3(3) . . ?
C16 C11 C10 121.4(3) . . ?
C16 C11 C12 118.3(3) . . ?
C11 C12 H12 119.7 . . ?
C13 C12 C11 120.6(3) . . ?
C13 C12 H12 119.7 . . ?
C12 C13 H13 119.3 . . ?
C12 C13 C14 121.4(3) . . ?
C14 C13 H13 119.3 . . ?
C13 C14 S2 118.2(2) . . ?
C13 C14 C15 118.0(3) . . ?
C15 C14 S2 123.8(2) . . ?
C14 C15 H15 119.6 . . ?
C16 C15 C14 120.8(3) . . ?
C16 C15 H15 119.6 . . ?
C11 C16 H16 119.5 . . ?
C15 C16 C11 121.0(3) . . ?
C15 C16 H16 119.5 . . ?
S2 C17 H17A 109.5 . . ?
S2 C17 H17B 109.5 . . ?
S2 C17 H17C 109.5 . . ?
H17A C17 H17B 109.5 . . ?
H17A C17 H17C 109.5 . . ?
H17B C17 H17C 109.5 . . ?
C19 C18 B1 119.1(3) . . ?
C23 C18 C19 113.8(3) . . ?
C23 C18 B1 127.1(3) . . ?
F1 C19 C18 119.5(3) . . ?
F1 C19 C20 116.1(3) . . ?
C20 C19 C18 124.4(3) . . ?
F2 C20 C19 120.9(3) . . ?
F2 C20 C21 120.6(3) . . ?
C21 C20 C19 118.6(3) . . ?
F3 C21 C20 119.6(3) . . ?
F3 C21 C22 120.2(3) . . ?
C22 C21 C20 120.2(3) . . ?
F4 C22 C21 120.5(3) . . ?
F4 C22 C23 120.3(3) . . ?
C21 C22 C23 119.2(3) . . ?
F5 C23 C18 120.3(3) . . ?
F5 C23 C22 115.9(3) . . ?
C22 C23 C18 123.8(3) . . ?
C25 C24 B1 126.7(3) . . ?
C29 C24 C25 114.3(3) . . ?
C29 C24 B1 119.0(3) . . ?
F6 C25 C24 121.0(3) . . ?
F6 C25 C26 115.9(3) . . ?
C26 C25 C24 123.1(3) . . ?
F7 C26 C25 120.9(3) . . ?
F7 C26 C27 119.4(3) . . ?
C27 C26 C25 119.7(3) . . ?
F8 C27 C26 120.1(3) . . ?
F8 C27 C28 120.3(3) . . ?
C26 C27 C28 119.7(3) . . ?
F9 C28 C27 119.9(3) . . ?
F9 C28 C29 121.3(3) . . ?
C29 C28 C27 118.8(3) . . ?
F10 C29 C24 118.8(3) . . ?
F10 C29 C28 116.8(3) . . ?
C28 C29 C24 124.4(3) . . ?
O1 B1 O2 107.5(2) . . ?
O1 B1 C18 107.8(2) . . ?
O1 B1 C24 110.5(2) . . ?
O2 B1 C18 111.3(2) . . ?
O2 B1 C24 108.0(2) . . ?
C24 B1 C18 111.7(2) . . ?
C31 S3 C30 103.31(17) . . ?
C43 S4 C46 103.90(16) . . ?
C37 O3 B2 116.8(2) . . ?
C39 O4 B2 117.6(2) . . ?
S3 C30 H30A 109.5 . . ?
S3 C30 H30B 109.5 . . ?
S3 C30 H30C 109.5 . . ?
H30A C30 H30B 109.5 . . ?
H30A C30 H30C 109.5 . . ?
H30B C30 H30C 109.5 . . ?
C32 C31 S3 117.0(3) . . ?
C36 C31 S3 124.4(2) . . ?
C36 C31 C32 118.6(3) . . ?
C31 C32 H32 119.8 . . ?
C33 C32 C31 120.4(3) . . ?
C33 C32 H32 119.8 . . ?
C32 C33 H33 119.4 . . ?
C32 C33 C34 121.2(3) . . ?
C34 C33 H33 119.4 . . ?
C33 C34 C37 119.7(3) . . ?
C35 C34 C33 118.0(3) . . ?
C35 C34 C37 122.3(3) . . ?
C34 C35 H35 119.3 . . ?
C36 C35 C34 121.4(3) . . ?
C36 C35 H35 119.3 . . ?
C31 C36 H36 119.8 . . ?
C35 C36 C31 120.4(3) . . ?
C35 C36 H36 119.8 . . ?
O3 C37 C34 115.0(3) . . ?
O3 C37 C38 120.1(3) . . ?
C38 C37 C34 124.8(3) . . ?
C37 C38 H38 120.2 . . ?
C37 C38 C39 119.6(3) . . ?
C39 C38 H38 120.2 . . ?
O4 C39 C38 119.8(3) . . ?
O4 C39 C40 114.8(3) . . ?
C38 C39 C40 125.5(3) . . ?
C41 C40 C39 119.8(3) . . ?
C41 C40 C45 119.1(3) . . ?
C45 C40 C39 121.1(3) . . ?
C40 C41 H41 119.5 . . ?
C40 C41 C42 121.0(3) . . ?
C42 C41 H41 119.5 . . ?
C41 C42 H42 119.8 . . ?
C41 C42 C43 120.4(3) . . ?
C43 C42 H42 119.8 . . ?
C42 C43 S4 125.4(3) . . ?
C44 C43 S4 115.9(2) . . ?
C44 C43 C42 118.7(3) . . ?
C43 C44 H44 119.6 . . ?
C45 C44 C43 120.7(3) . . ?
C45 C44 H44 119.6 . . ?
C40 C45 H45 119.9 . . ?
C44 C45 C40 120.1(3) . . ?
C44 C45 H45 119.9 . . ?
S4 C46 H46A 109.5 . . ?
S4 C46 H46B 109.5 . . ?
S4 C46 H46C 109.5 . . ?
H46A C46 H46B 109.5 . . ?
H46A C46 H46C 109.5 . . ?
H46B C46 H46C 109.5 . . ?
C48 C47 C52 113.4(3) . . ?
C48 C47 B2 126.6(3) . . ?
C52 C47 B2 119.8(3) . . ?
F11 C48 C47 120.5(3) . . ?
F11 C48 C49 115.6(3) . . ?
C49 C48 C47 123.9(3) . . ?
F12 C49 C48 120.6(3) . . ?
F12 C49 C50 119.8(3) . . ?
C50 C49 C48 119.6(3) . . ?
F13 C50 C49 120.4(3) . . ?
F13 C50 C51 120.5(3) . . ?
C49 C50 C51 119.1(3) . . ?
F14 C51 C50 119.8(3) . . ?
F14 C51 C52 120.8(3) . . ?
C52 C51 C50 119.4(3) . . ?
F15 C52 C47 119.1(3) . . ?
F15 C52 C51 116.5(3) . . ?
C51 C52 C47 124.4(3) . . ?
C54 C53 C58 114.0(3) . . ?
C54 C53 B2 119.6(3) . . ?
C58 C53 B2 126.4(3) . . ?
F16 C54 C53 119.1(3) . . ?
F16 C54 C55 116.4(3) . . ?
C55 C54 C53 124.5(3) . . ?
F17 C55 C54 121.1(3) . . ?
F17 C55 C56 120.0(3) . . ?
C54 C55 C56 118.9(3) . . ?
F18 C56 C55 120.3(3) . . ?
F18 C56 C57 120.1(3) . . ?
C57 C56 C55 119.6(3) . . ?
F19 C57 C56 119.5(3) . . ?
F19 C57 C58 120.6(3) . . ?
C56 C57 C58 119.8(3) . . ?
F20 C58 C53 121.1(3) . . ?
F20 C58 C57 115.8(3) . . ?
C57 C58 C53 123.1(3) . . ?
O3 B2 C47 110.6(2) . . ?
O3 B2 C53 108.7(2) . . ?
O4 B2 O3 107.5(2) . . ?
O4 B2 C47 108.7(2) . . ?
O4 B2 C53 110.5(2) . . ?
C53 B2 C47 110.8(2) . . ?
H59A C59 H59B 109.5 . . ?
H59A C59 H59C 109.5 . . ?
H59B C59 H59C 109.5 . . ?
C60 C59 H59A 109.5 . . ?
C60 C59 H59B 109.5 . . ?
C60 C59 H59C 109.5 . . ?
C59 C60 H60A 108.7 . . ?
C59 C60 H60B 108.7 . . ?
H60A C60 H60B 107.6 . . ?
C61 C60 C59 114.3(11) . . ?
C61 C60 H60A 108.7 . . ?
C61 C60 H60B 108.7 . . ?
C60 C61 H61A 108.6 . . ?
C60 C61 H61B 108.6 . . ?
C60 C61 C62 114.4(9) . . ?
H61A C61 H61B 107.6 . . ?
C62 C61 H61A 108.6 . . ?
C62 C61 H61B 108.6 . . ?
C61 C62 H62A 109.2 . . ?
C61 C62 H62B 109.2 . . ?
H62A C62 H62B 107.9 . . ?
C63 C62 C61 112.1(8) . . ?
C63 C62 H62A 109.2 . . ?
C63 C62 H62B 109.2 . . ?
C62 C63 H63A 107.7 . . ?
C62 C63 H63B 107.7 . . ?
H63A C63 H63B 107.1 . . ?
C64 C63 C62 118.3(10) . . ?
C64 C63 H63A 107.7 . . ?
C64 C63 H63B 107.7 . . ?
C63 C64 H64A 108.0 . . ?
C63 C64 H64B 108.0 . . ?
H64A C64 H64B 107.3 . . ?
C65 C64 C63 117.1(11) . . ?
C65 C64 H64A 108.0 . . ?
C65 C64 H64B 108.0 . . ?
C64 C65 H65A 109.5 . . ?
C64 C65 H65B 109.5 . . ?
C64 C65 H65C 109.5 . . ?
H65A C65 H65B 109.5 . . ?
H65A C65 H65C 109.5 . . ?
H65B C65 H65C 109.5 . . ?
H66A C66 H66B 109.5 . . ?
H66A C66 H66C 109.5 . . ?
H66B C66 H66C 109.5 . . ?
C67 C66 H66A 109.5 . . ?
C67 C66 H66B 109.5 . . ?
C67 C66 H66C 109.5 . . ?
C66 C67 H67A 108.8 . . ?
C66 C67 H67B 108.8 . . ?
C66 C67 C68 113.7(10) . . ?
H67A C67 H67B 107.7 . . ?
C68 C67 H67A 108.8 . . ?
C68 C67 H67B 108.8 . . ?
C67 C68 H68A 109.3 . . ?
C67 C68 H68B 109.3 . . ?
H68A C68 H68B 108.0 . . ?
C69 C68 C67 111.5(7) . . ?
C69 C68 H68A 109.3 . . ?
C69 C68 H68B 109.3 . . ?
C68 C69 H69A 108.5 . . ?
C68 C69 H69B 108.5 . . ?
H69A C69 H69B 107.5 . . ?
C70 C69 C68 115.2(6) . . ?
C70 C69 H69A 108.5 . . ?
C70 C69 H69B 108.5 . . ?
C69 C70 H70A 108.9 . . ?
C69 C70 H70B 108.9 . . ?
C69 C70 C71 113.6(7) . . ?
H70A C70 H70B 107.7 . . ?
C71 C70 H70A 108.9 . . ?
C71 C70 H70B 108.9 . . ?
C70 C71 H71A 108.8 . . ?
C70 C71 H71B 108.8 . . ?
H71A C71 H71B 107.7 . . ?
C72 C71 C70 113.7(8) . . ?
C72 C71 H71A 108.8 . . ?
C72 C71 H71B 108.8 . . ?
C71 C72 H72A 109.5 . . ?
C71 C72 H72B 109.5 . . ?
C71 C72 H72C 109.5 . . ?
H72A C72 H72B 109.5 . . ?
H72A C72 H72C 109.5 . . ?
H72B C72 H72C 109.5 . . ?

loop_
_geom_bond_atom_site_label_1
_geom_bond_atom_site_label_2
_geom_bond_distance
_geom_bond_site_symmetry_2
_geom_bond_publ_flag
S1 C1 1.782(4) . ?
S1 C2 1.744(3) . ?
S2 C14 1.749(3) . ?
S2 C17 1.794(3) . ?
F1 C19 1.359(3) . ?
F2 C20 1.347(4) . ?
F3 C21 1.353(3) . ?
F4 C22 1.346(3) . ?
F5 C23 1.351(3) . ?
F6 C25 1.355(4) . ?
F7 C26 1.348(4) . ?
F8 C27 1.347(3) . ?
F9 C28 1.349(4) . ?
F10 C29 1.349(3) . ?
O1 C8 1.313(3) . ?
O1 B1 1.499(4) . ?
O2 C10 1.321(3) . ?
O2 B1 1.502(4) . ?
C1 H1A 0.9800 . ?
C1 H1B 0.9800 . ?
C1 H1C 0.9800 . ?
C2 C3 1.403(4) . ?
C2 C7 1.398(4) . ?
C3 H3 0.9500 . ?
C3 C4 1.381(4) . ?
C4 H4 0.9500 . ?
C4 C5 1.394(4) . ?
C5 C6 1.408(4) . ?
C5 C8 1.456(4) . ?
C6 H6 0.9500 . ?
C6 C7 1.369(4) . ?
C7 H7 0.9500 . ?
C8 C9 1.397(4) . ?
C9 H9 0.9500 . ?
C9 C10 1.391(4) . ?
C10 C11 1.460(4) . ?
C11 C12 1.405(4) . ?
C11 C16 1.401(4) . ?
C12 H12 0.9500 . ?
C12 C13 1.373(4) . ?
C13 H13 0.9500 . ?
C13 C14 1.400(4) . ?
C14 C15 1.405(4) . ?
C15 H15 0.9500 . ?
C15 C16 1.377(4) . ?
C16 H16 0.9500 . ?
C17 H17A 0.9800 . ?
C17 H17B 0.9800 . ?
C17 H17C 0.9800 . ?
C18 C19 1.388(4) . ?
C18 C23 1.386(4) . ?
C18 B1 1.642(5) . ?
C19 C20 1.380(5) . ?
C20 C21 1.371(5) . ?
C21 C22 1.364(5) . ?
C22 C23 1.385(4) . ?
C24 C25 1.395(4) . ?
C24 C29 1.387(4) . ?
C24 B1 1.617(4) . ?
C25 C26 1.383(4) . ?
C26 C27 1.366(5) . ?
C27 C28 1.385(5) . ?
C28 C29 1.371(4) . ?
S3 C30 1.791(4) . ?
S3 C31 1.750(3) . ?
S4 C43 1.744(3) . ?
S4 C46 1.786(4) . ?
F11 C48 1.356(3) . ?
F12 C49 1.356(3) . ?
F13 C50 1.345(4) . ?
F14 C51 1.353(4) . ?
F15 C52 1.358(3) . ?
F16 C54 1.357(3) . ?
F17 C55 1.356(4) . ?
F18 C56 1.352(4) . ?
F19 C57 1.346(4) . ?
F20 C58 1.350(3) . ?
O3 C37 1.323(3) . ?
O3 B2 1.499(4) . ?
O4 C39 1.316(3) . ?
O4 B2 1.491(4) . ?
C30 H30A 0.9800 . ?
C30 H30B 0.9800 . ?
C30 H30C 0.9800 . ?
C31 C32 1.411(4) . ?
C31 C36 1.402(4) . ?
C32 H32 0.9500 . ?
C32 C33 1.377(4) . ?
C33 H33 0.9500 . ?
C33 C34 1.403(4) . ?
C34 C35 1.401(4) . ?
C34 C37 1.460(4) . ?
C35 H35 0.9500 . ?
C35 C36 1.379(4) . ?
C36 H36 0.9500 . ?
C37 C38 1.384(4) . ?
C38 H38 0.9500 . ?
C38 C39 1.391(4) . ?
C39 C40 1.465(4) . ?
C40 C41 1.381(4) . ?
C40 C45 1.411(4) . ?
C41 H41 0.9500 . ?
C41 C42 1.384(4) . ?
C42 H42 0.9500 . ?
C42 C43 1.402(4) . ?
C43 C44 1.400(5) . ?
C44 H44 0.9500 . ?
C44 C45 1.380(4) . ?
C45 H45 0.9500 . ?
C46 H46A 0.9800 . ?
C46 H46B 0.9800 . ?
C46 H46C 0.9800 . ?
C47 C48 1.386(4) . ?
C47 C52 1.392(4) . ?
C47 B2 1.643(4) . ?
C48 C49 1.380(4) . ?
C49 C50 1.372(5) . ?
C50 C51 1.373(5) . ?
C51 C52 1.370(4) . ?
C53 C54 1.384(4) . ?
C53 C58 1.389(4) . ?
C53 B2 1.618(4) . ?
C54 C55 1.368(4) . ?
C55 C56 1.372(5) . ?
C56 C57 1.363(5) . ?
C57 C58 1.378(4) . ?
C59 H59A 0.9800 . ?
C59 H59B 0.9800 . ?
C59 H59C 0.9800 . ?
C59 C60 1.536(10) . ?
C60 H60A 0.9900 . ?
C60 H60B 0.9900 . ?
C60 C61 1.522(11) . ?
C61 H61A 0.9900 . ?
C61 H61B 0.9900 . ?
C61 C62 1.530(7) . ?
C62 H62A 0.9900 . ?
C62 H62B 0.9900 . ?
C62 C63 1.524(11) . ?
C63 H63A 0.9900 . ?
C63 H63B 0.9900 . ?
C63 C64 1.509(9) . ?
C64 H64A 0.9900 . ?
C64 H64B 0.9900 . ?
C64 C65 1.503(11) . ?
C65 H65A 0.9800 . ?
C65 H65B 0.9800 . ?
C65 H65C 0.9800 . ?
C66 H66A 0.9800 . ?
C66 H66B 0.9800 . ?
C66 H66C 0.9800 . ?
C66 C67 1.501(10) . ?
C67 H67A 0.9900 . ?
C67 H67B 0.9900 . ?
C67 C68 1.530(9) . ?
C68 H68A 0.9900 . ?
C68 H68B 0.9900 . ?
C68 C69 1.520(9) . ?
C69 H69A 0.9900 . ?
C69 H69B 0.9900 . ?
C69 C70 1.507(8) . ?
C70 H70A 0.9900 . ?
C70 H70B 0.9900 . ?
C70 C71 1.541(8) . ?
C71 H71A 0.9900 . ?
C71 H71B 0.9900 . ?
C71 C72 1.511(10) . ?
C72 H72A 0.9800 . ?
C72 H72B 0.9800 . ?
C72 H72C 0.9800 . ?

loop_
_geom_torsion_atom_site_label_1
_geom_torsion_atom_site_label_2
_geom_torsion_atom_site_label_3
_geom_torsion_atom_site_label_4
_geom_torsion
_geom_torsion_site_symmetry_1
_geom_torsion_site_symmetry_2
_geom_torsion_site_symmetry_3
_geom_torsion_site_symmetry_4
_geom_torsion_publ_flag
S1 C2 C3 C4 178.7(2) . . . . ?
S1 C2 C7 C6 -178.7(2) . . . . ?
S2 C14 C15 C16 -179.5(2) . . . . ?
F1 C19 C20 F2 -0.2(5) . . . . ?
F1 C19 C20 C21 -179.4(3) . . . . ?
F2 C20 C21 F3 -0.5(5) . . . . ?
F2 C20 C21 C22 -179.7(3) . . . . ?
F3 C21 C22 F4 0.6(4) . . . . ?
F3 C21 C22 C23 -178.8(3) . . . . ?
F4 C22 C23 F5 -0.1(4) . . . . ?
F4 C22 C23 C18 180.0(3) . . . . ?
F6 C25 C26 F7 1.1(5) . . . . ?
F6 C25 C26 C27 -178.2(3) . . . . ?
F7 C26 C27 F8 -1.0(5) . . . . ?
F7 C26 C27 C28 178.5(3) . . . . ?
F8 C27 C28 F9 -1.1(5) . . . . ?
F8 C27 C28 C29 -179.7(3) . . . . ?
F9 C28 C29 F10 2.0(5) . . . . ?
F9 C28 C29 C24 -177.0(3) . . . . ?
O1 C8 C9 C10 -12.6(4) . . . . ?
O2 C10 C11 C12 14.0(4) . . . . ?
O2 C10 C11 C16 -167.3(3) . . . . ?
C1 S1 C2 C3 0.4(3) . . . . ?
C1 S1 C2 C7 -179.3(3) . . . . ?
C2 C3 C4 C5 -0.1(5) . . . . ?
C3 C2 C7 C6 1.6(5) . . . . ?
C3 C4 C5 C6 2.0(4) . . . . ?
C3 C4 C5 C8 -174.8(3) . . . . ?
C4 C5 C6 C7 -2.1(4) . . . . ?
C4 C5 C8 O1 -10.7(4) . . . . ?
C4 C5 C8 C9 169.5(3) . . . . ?
C5 C6 C7 C2 0.3(5) . . . . ?
C5 C8 C9 C10 167.3(3) . . . . ?
C6 C5 C8 O1 172.6(3) . . . . ?
C6 C5 C8 C9 -7.2(5) . . . . ?
C7 C2 C3 C4 -1.6(5) . . . . ?
C8 O1 B1 O2 45.4(3) . . . . ?
C8 O1 B1 C18 -74.6(3) . . . . ?
C8 O1 B1 C24 163.0(2) . . . . ?
C8 C5 C6 C7 174.7(3) . . . . ?
C8 C9 C10 O2 13.0(4) . . . . ?
C8 C9 C10 C11 -165.7(3) . . . . ?
C9 C10 C11 C12 -167.3(3) . . . . ?
C9 C10 C11 C16 11.5(4) . . . . ?
C10 O2 B1 O1 -44.9(3) . . . . ?
C10 O2 B1 C18 72.9(3) . . . . ?
C10 O2 B1 C24 -164.2(2) . . . . ?
C10 C11 C12 C13 179.1(3) . . . . ?
C10 C11 C16 C15 -178.6(3) . . . . ?
C11 C12 C13 C14 -0.4(5) . . . . ?
C12 C11 C16 C15 0.2(4) . . . . ?
C12 C13 C14 S2 179.9(2) . . . . ?
C12 C13 C14 C15 0.2(4) . . . . ?
C13 C14 C15 C16 0.3(4) . . . . ?
C14 C15 C16 C11 -0.5(4) . . . . ?
C16 C11 C12 C13 0.2(4) . . . . ?
C17 S2 C14 C13 179.3(2) . . . . ?
C17 S2 C14 C15 -1.0(3) . . . . ?
C18 C19 C20 F2 180.0(3) . . . . ?
C18 C19 C20 C21 0.8(5) . . . . ?
C19 C18 C23 F5 -179.1(3) . . . . ?
C19 C18 C23 C22 0.9(4) . . . . ?
C19 C18 B1 O1 -51.6(3) . . . . ?
C19 C18 B1 O2 -169.1(3) . . . . ?
C19 C18 B1 C24 70.1(4) . . . . ?
C19 C20 C21 F3 178.7(3) . . . . ?
C19 C20 C21 C22 -0.5(5) . . . . ?
C20 C21 C22 F4 179.8(3) . . . . ?
C20 C21 C22 C23 0.4(5) . . . . ?
C21 C22 C23 F5 179.3(3) . . . . ?
C21 C22 C23 C18 -0.6(5) . . . . ?
C23 C18 C19 F1 179.2(3) . . . . ?
C23 C18 C19 C20 -1.0(5) . . . . ?
C23 C18 B1 O1 131.8(3) . . . . ?
C23 C18 B1 O2 14.2(4) . . . . ?
C23 C18 B1 C24 -106.6(3) . . . . ?
C24 C25 C26 F7 -179.3(3) . . . . ?
C24 C25 C26 C27 1.4(5) . . . . ?
C25 C24 C29 F10 178.8(3) . . . . ?
C25 C24 C29 C28 -2.2(5) . . . . ?
C25 C24 B1 O1 9.4(4) . . . . ?
C25 C24 B1 O2 126.8(3) . . . . ?
C25 C24 B1 C18 -110.6(3) . . . . ?
C25 C26 C27 F8 178.3(3) . . . . ?
C25 C26 C27 C28 -2.2(6) . . . . ?
C26 C27 C28 F9 179.3(3) . . . . ?
C26 C27 C28 C29 0.8(5) . . . . ?
C27 C28 C29 F10 -179.5(3) . . . . ?
C27 C28 C29 C24 1.5(5) . . . . ?
C29 C24 C25 F6 -179.7(3) . . . . ?
C29 C24 C25 C26 0.8(5) . . . . ?
C29 C24 B1 O1 -171.7(3) . . . . ?
C29 C24 B1 O2 -54.4(4) . . . . ?
C29 C24 B1 C18 68.3(4) . . . . ?
B1 O1 C8 C5 161.3(2) . . . . ?
B1 O1 C8 C9 -18.9(4) . . . . ?
B1 O2 C10 C9 17.9(4) . . . . ?
B1 O2 C10 C11 -163.2(2) . . . . ?
B1 C18 C19 F1 2.1(4) . . . . ?
B1 C18 C19 C20 -178.0(3) . . . . ?
B1 C18 C23 F5 -2.3(5) . . . . ?
B1 C18 C23 C22 177.6(3) . . . . ?
B1 C24 C25 F6 -0.8(5) . . . . ?
B1 C24 C25 C26 179.7(3) . . . . ?
B1 C24 C29 F10 -0.2(4) . . . . ?
B1 C24 C29 C28 178.7(3) . . . . ?
S3 C31 C32 C33 179.3(2) . . . . ?
S3 C31 C36 C35 -179.7(2) . . . . ?
S4 C43 C44 C45 179.9(2) . . . . ?
F11 C48 C49 F12 -0.1(4) . . . . ?
F11 C48 C49 C50 -179.4(3) . . . . ?
F12 C49 C50 F13 -0.7(5) . . . . ?
F12 C49 C50 C51 180.0(3) . . . . ?
F13 C50 C51 F14 0.6(5) . . . . ?
F13 C50 C51 C52 -179.0(3) . . . . ?
F14 C51 C52 F15 -0.1(4) . . . . ?
F14 C51 C52 C47 -180.0(3) . . . . ?
F16 C54 C55 F17 0.1(5) . . . . ?
F16 C54 C55 C56 178.9(4) . . . . ?
F17 C55 C56 F18 -0.5(7) . . . . ?
F17 C55 C56 C57 -178.8(4) . . . . ?
F18 C56 C57 F19 0.8(7) . . . . ?
F18 C56 C57 C58 179.7(4) . . . . ?
F19 C57 C58 F20 -0.2(6) . . . . ?
F19 C57 C58 C53 -179.9(4) . . . . ?
O3 C37 C38 C39 -11.5(4) . . . . ?
O4 C39 C40 C41 9.7(4) . . . . ?
O4 C39 C40 C45 -173.0(3) . . . . ?
C30 S3 C31 C32 -178.2(2) . . . . ?
C30 S3 C31 C36 1.6(3) . . . . ?
C31 C32 C33 C34 0.3(5) . . . . ?
C32 C31 C36 C35 0.1(4) . . . . ?
C32 C33 C34 C35 0.3(4) . . . . ?
C32 C33 C34 C37 -178.3(3) . . . . ?
C33 C34 C35 C36 -0.7(4) . . . . ?
C33 C34 C37 O3 -11.5(4) . . . . ?
C33 C34 C37 C38 169.8(3) . . . . ?
C34 C35 C36 C31 0.5(4) . . . . ?
C34 C37 C38 C39 167.2(3) . . . . ?
C35 C34 C37 O3 170.0(3) . . . . ?
C35 C34 C37 C38 -8.7(5) . . . . ?
C36 C31 C32 C33 -0.5(5) . . . . ?
C37 O3 B2 O4 44.8(3) . . . . ?
C37 O3 B2 C47 -73.7(3) . . . . ?
C37 O3 B2 C53 164.4(2) . . . . ?
C37 C34 C35 C36 177.8(3) . . . . ?
C37 C38 C39 O4 11.9(4) . . . . ?
C37 C38 C39 C40 -167.3(3) . . . . ?
C38 C39 C40 C41 -171.0(3) . . . . ?
C38 C39 C40 C45 6.3(5) . . . . ?
C39 O4 B2 O3 -44.7(3) . . . . ?
C39 O4 B2 C47 75.1(3) . . . . ?
C39 O4 B2 C53 -163.2(2) . . . . ?
C39 C40 C41 C42 176.5(3) . . . . ?
C39 C40 C45 C44 -175.7(3) . . . . ?
C40 C41 C42 C43 -0.6(5) . . . . ?
C41 C40 C45 C44 1.6(4) . . . . ?
C41 C42 C43 S4 -179.2(2) . . . . ?
C41 C42 C43 C44 1.3(5) . . . . ?
C42 C43 C44 C45 -0.6(5) . . . . ?
C43 C44 C45 C40 -0.9(5) . . . . ?
C45 C40 C41 C42 -0.9(4) . . . . ?
C46 S4 C43 C42 5.9(3) . . . . ?
C46 S4 C43 C44 -174.7(3) . . . . ?
C47 C48 C49 F12 -179.7(3) . . . . ?
C47 C48 C49 C50 1.1(5) . . . . ?
C48 C47 C52 F15 -179.3(2) . . . . ?
C48 C47 C52 C51 0.6(4) . . . . ?
C48 C47 B2 O3 -19.1(4) . . . . ?
C48 C47 B2 O4 -137.0(3) . . . . ?
C48 C47 B2 C53 101.5(3) . . . . ?
C48 C49 C50 F13 178.6(3) . . . . ?
C48 C49 C50 C51 -0.7(5) . . . . ?
C49 C50 C51 F14 180.0(3) . . . . ?
C49 C50 C51 C52 0.4(5) . . . . ?
C50 C51 C52 F15 179.5(3) . . . . ?
C50 C51 C52 C47 -0.4(5) . . . . ?
C52 C47 C48 F11 179.5(2) . . . . ?
C52 C47 C48 C49 -1.0(4) . . . . ?
C52 C47 B2 O3 165.8(3) . . . . ?
C52 C47 B2 O4 48.0(4) . . . . ?
C52 C47 B2 C53 -73.6(3) . . . . ?
C53 C54 C55 F17 179.1(3) . . . . ?
C53 C54 C55 C56 -2.2(6) . . . . ?
C54 C53 C58 F20 179.6(3) . . . . ?
C54 C53 C58 C57 -0.8(5) . . . . ?
C54 C53 B2 O3 54.9(4) . . . . ?
C54 C53 B2 O4 172.7(3) . . . . ?
C54 C53 B2 C47 -66.8(4) . . . . ?
C54 C55 C56 F18 -179.3(4) . . . . ?
C54 C55 C56 C57 2.5(7) . . . . ?
C55 C56 C57 F19 179.1(4) . . . . ?
C55 C56 C57 C58 -2.0(7) . . . . ?
C56 C57 C58 F20 -179.1(4) . . . . ?
C56 C57 C58 C53 1.2(7) . . . . ?
C58 C53 C54 F16 -179.8(3) . . . . ?
C58 C53 C54 C55 1.3(5) . . . . ?
C58 C53 B2 O3 -127.4(3) . . . . ?
C58 C53 B2 O4 -9.7(4) . . . . ?
C58 C53 B2 C47 110.8(3) . . . . ?
B2 O3 C37 C34 162.2(2) . . . . ?
B2 O3 C37 C38 -19.0(4) . . . . ?
B2 O4 C39 C38 18.5(4) . . . . ?
B2 O4 C39 C40 -162.2(2) . . . . ?
B2 C47 C48 F11 4.2(4) . . . . ?
B2 C47 C48 C49 -176.3(3) . . . . ?
B2 C47 C52 F15 -3.6(4) . . . . ?
B2 C47 C52 C51 176.3(3) . . . . ?
B2 C53 C54 F16 -1.8(4) . . . . ?
B2 C53 C54 C55 179.2(3) . . . . ?
B2 C53 C58 F20 1.8(5) . . . . ?
B2 C53 C58 C57 -178.6(4) . . . . ?
C59 C60 C61 C62 -175.8(14) . . . . ?
C60 C61 C62 C63 160(3) . . . . ?
C61 C62 C63 C64 -180.0(14) . . . . ?
C62 C63 C64 C65 -56(3) . . . . ?
C66 C67 C68 C69 -177.7(12) . . . . ?
C67 C68 C69 C70 -178.0(6) . . . . ?
C68 C69 C70 C71 -172.8(8) . . . . ?
C69 C70 C71 C72 171.0(9) . . . . ?
